data_7715436
loop_
_publ_author_name
'Nguyen, Tony'
'Dutton, Jason L.'
'Chang, Chia Yun'
'Zhou, Wen'
'Piers, Warren E.'

_publ_section_title
;
 Direct C-H electrophilic borylation with
 (C<sub>6</sub>F<sub>5</sub>)<sub>2</sub>B-NTf<sub>2</sub> to generate B-N
 dibenzo[<i>a</i>,<i>h</i>]pyrenes.
;
_journal_issue 17
_journal_name_full 'Dalton transactions (Cambridge, England : 2003)'
_journal_page_first 7273
_journal_page_last 7281
_journal_paper_doi 10.1039/d4dt00469h
_journal_volume 53
_journal_year 2024
_chemical_formula_moiety 'C56 H36 B2 F20 N2'
_chemical_formula_sum 'C56 H36 B2 F20 N2'
_chemical_formula_weight 1138.49
_space_group_crystal_system monoclinic
_space_group_IT_number 14
_space_group_name_Hall '-P 2ybc'
_space_group_name_H-M_alt 'P 1 21/c 1'
_atom_sites_solution_hydrogens geom
_audit_creation_date 2023-01-06
_audit_creation_method
;
Olex2 1.3
(compiled 2020.11.12 svn.r5f609507 for OlexSys, GUI svn.r6408)
;
_audit_update_record
;
2024-02-15 deposited with the CCDC.	2024-03-08 downloaded from the CCDC.
;
_cell_angle_alpha 90
_cell_angle_beta 99.2810(10)
_cell_angle_gamma 90
_cell_formula_units_Z 2
_cell_length_a 16.8525(4)
_cell_length_b 15.3208(5)
_cell_length_c 9.5674(3)
_cell_measurement_reflns_used 9364
_cell_measurement_temperature 296.15
_cell_measurement_theta_max 72.43
_cell_measurement_theta_min 2.66
_cell_volume 2437.91(12)
_computing_cell_refinement 'SAINT V8.40A (Bruker, 2019)'
_computing_data_reduction 'SAINT V8.40A (Bruker, 2019)'
_computing_molecular_graphics 'Olex2 1.3 (Dolomanov et al., 2009)'
_computing_publication_material 'Olex2 1.3 (Dolomanov et al., 2009)'
_computing_structure_refinement 'SHELXL 2018/3 (Sheldrick, 2015)'
_computing_structure_solution 'SHELXT  (Sheldrick, 2015)'
_diffrn_ambient_temperature 296.15
_diffrn_measured_fraction_theta_full 0.999
_diffrn_measured_fraction_theta_max 0.987
_diffrn_measurement_device_type 'Bruker APEX-II CCD'
_diffrn_measurement_method '\f and \w scans'
_diffrn_radiation_type CuK\a
_diffrn_radiation_wavelength 1.54178
_diffrn_reflns_av_unetI/netI 0.0449
_diffrn_reflns_Laue_measured_fraction_full 0.999
_diffrn_reflns_Laue_measured_fraction_max 0.987
_diffrn_reflns_limit_h_max 20
_diffrn_reflns_limit_h_min -20
_diffrn_reflns_limit_k_max 18
_diffrn_reflns_limit_k_min 0
_diffrn_reflns_limit_l_max 11
_diffrn_reflns_limit_l_min 0
_diffrn_reflns_number 7899
_diffrn_reflns_point_group_measured_fraction_full 0.999
_diffrn_reflns_point_group_measured_fraction_max 0.987
_diffrn_reflns_theta_full 67.679
_diffrn_reflns_theta_max 72.667
_diffrn_reflns_theta_min 2.657
_exptl_absorpt_coefficient_mu 1.267
_exptl_absorpt_correction_T_max 0.7536
_exptl_absorpt_correction_T_min 0.6379
_exptl_absorpt_correction_type multi-scan
_exptl_absorpt_process_details
;
 TWINABS-2012/1 (Bruker,2012) was used for absorption correction.

Final HKLF 4 output contains 24006 reflections, Rint = 0.0470
 (12253 with I > 3sig(I), Rint = 0.0415)
;
_exptl_crystal_colour yellow
_exptl_crystal_colour_primary yellow
_exptl_crystal_density_diffrn 1.551
_exptl_crystal_description plank
_exptl_crystal_F_000 1152
_exptl_crystal_size_max 0.302
_exptl_crystal_size_mid 0.149
_exptl_crystal_size_min 0.026
_refine_diff_density_max 0.236
_refine_diff_density_min -0.421
_refine_diff_density_rms 0.060
_refine_ls_extinction_method none
_refine_ls_goodness_of_fit_ref 1.061
_refine_ls_hydrogen_treatment constr
_refine_ls_matrix_type full
_refine_ls_number_parameters 362
_refine_ls_number_reflns 7899
_refine_ls_number_restraints 0
_refine_ls_restrained_S_all 1.061
_refine_ls_R_factor_all 0.0684
_refine_ls_R_factor_gt 0.0592
_refine_ls_shift/su_max 0.000
_refine_ls_shift/su_mean 0.000
_refine_ls_structure_factor_coef Fsqd
_refine_ls_weighting_details 'w=1/[\s^2^(Fo^2^)+(0.0994P)^2^+0.5823P] where P=(Fo^2^+2Fc^2^)/3'
_refine_ls_weighting_scheme calc
_refine_ls_wR_factor_gt 0.1585
_refine_ls_wR_factor_ref 0.1669
_reflns_Friedel_coverage 0.000
_reflns_number_gt 6626
_reflns_number_total 7899
_reflns_threshold_expression 'I > 2\s(I)'
_cod_data_source_file d4dt00469h2.cif
_cod_data_source_block tn_01_097
_cod_depositor_comments 'Adding full bibliography for 7715430--7715439.cif.'
_cod_database_code 7715436
_shelx_shelxl_version_number 2018/3
_publ_section_exptl
;
Any special experimental details
;
_shelx_space_group_comment
;
The symmetry employed for this shelxl refinement is uniquely defined
by the following loop, which should always be used as a source of
symmetry information in preference to the above space-group names.
They are only intended as comments.
;
_shelx_estimated_absorpt_t_max 0.968
_shelx_estimated_absorpt_t_min 0.701
_olex2_refinement_description
;
1. Fixed Uiso
 At 1.2 times of:
  All C(H) groups, All C(H,H) groups
 At 1.5 times of:
  All C(H,H,H) groups
2.a Secondary CH2 refined with riding coordinates:
 C12(H12A,H12B), C13(H13A,H13B), C11(H11A,H11B), C14(H14A,H14B), C15(H15A,H15B)
2.b Aromatic/amide H refined with riding coordinates:
 C2(H2), C3(H3), C7(H7), C10(H10), C9(H9)
2.c Idealised Me refined as rotating group:
 C16(H16A,H16B,H16C)
;
_olex2_submission_original_sample_id TN_01_097
_olex2_submission_special_instructions 'No special instructions were received'

loop_
_space_group_symop_operation_xyz
'x, y, z'
'-x, y+1/2, -z+1/2'
'-x, -y, -z'
'x, -y-1/2, z-1/2'

loop_
_atom_site_label
_atom_site_type_symbol
_atom_site_fract_x
_atom_site_fract_y
_atom_site_fract_z
_atom_site_U_iso_or_equiv
_atom_site_adp_type
_atom_site_occupancy
_atom_site_site_symmetry_order
_atom_site_calc_flag
_atom_site_refinement_flags_posn
_atom_site_refinement_flags_adp
_atom_site_refinement_flags_occupancy
_atom_site_disorder_assembly
_atom_site_disorder_group
F5 F 0.22662(9) 0.33190(10) 0.35802(14) 0.0307(3) Uani 1 1 d . . . . .
F1 F 0.07405(9) 0.57530(10) 0.47060(15) 0.0342(3) Uani 1 1 d . . . . .
F6 F 0.32306(9) 0.48274(11) 0.41592(18) 0.0388(4) Uani 1 1 d . . . . .
F10 F 0.18270(11) 0.48622(13) -0.05459(16) 0.0438(4) Uani 1 1 d . . . . .
F4 F 0.20553(11) 0.25661(11) 0.59646(15) 0.0424(4) Uani 1 1 d . . . . .
F2 F 0.05747(10) 0.50016(12) 0.71127(16) 0.0424(4) Uani 1 1 d . . . . .
F3 F 0.11918(12) 0.33695(13) 0.77702(17) 0.0500(5) Uani 1 1 d . . . . .
F7 F 0.45782(10) 0.44611(14) 0.3190(2) 0.0566(5) Uani 1 1 d . . . . .
F9 F 0.31781(15) 0.44693(17) -0.1481(2) 0.0672(6) Uani 1 1 d . . . . .
F8 F 0.45784(13) 0.42559(15) 0.0363(3) 0.0676(6) Uani 1 1 d . . . . .
N1 N -0.08440(12) 0.53133(14) -0.1379(2) 0.0243(4) Uani 1 1 d . . . . .
C1 C -0.03097(13) 0.47975(16) -0.0492(2) 0.0234(5) Uani 1 1 d . . . . .
C4 C 0.03846(14) 0.61280(16) 0.0570(2) 0.0255(5) Uani 1 1 d . . . . .
C6 C 0.15562(14) 0.61007(17) 0.2521(2) 0.0263(5) Uani 1 1 d . . . . .
C22 C 0.18498(14) 0.37781(17) 0.4423(2) 0.0277(5) Uani 1 1 d . . . . .
C18 C 0.11066(15) 0.49718(17) 0.4975(3) 0.0290(5) Uani 1 1 d . . . . .
C17 C 0.15339(14) 0.45979(16) 0.4005(2) 0.0256(5) Uani 1 1 d . . . . .
C5 C 0.09850(14) 0.65811(16) 0.1605(2) 0.0267(5) Uani 1 1 d . . . . .
C2 C -0.07538(15) 0.61717(17) -0.1306(3) 0.0303(5) Uani 1 1 d . . . . .
H2 H -0.111388 0.651337 -0.191230 0.036 Uiso 1 1 calc R U . . .
C3 C -0.01595(16) 0.65909(17) -0.0389(3) 0.0307(5) Uani 1 1 d . . . . .
H3 H -0.012399 0.719625 -0.041503 0.037 Uiso 1 1 calc R U . . .
C23 C 0.24383(15) 0.48107(16) 0.1868(3) 0.0284(5) Uani 1 1 d . . . . .
C8 C 0.21279(15) 0.74666(17) 0.3569(2) 0.0300(5) Uani 1 1 d . . . . .
C7 C 0.21202(14) 0.65653(17) 0.3483(2) 0.0289(5) Uani 1 1 d . . . . .
H7 H 0.250541 0.625288 0.408847 0.035 Uiso 1 1 calc R U . . .
C24 C 0.31797(16) 0.47250(18) 0.2745(3) 0.0333(6) Uani 1 1 d . . . . .
C21 C 0.17467(16) 0.33669(18) 0.5663(3) 0.0325(5) Uani 1 1 d . . . . .
C19 C 0.10019(16) 0.4587(2) 0.6238(3) 0.0345(6) Uani 1 1 d . . . . .
C10 C 0.09822(17) 0.74980(18) 0.1692(3) 0.0357(6) Uani 1 1 d . . . . .
H10 H 0.059897 0.781648 0.109275 0.043 Uiso 1 1 calc R U . . .
C12 C 0.33910(16) 0.74678(18) 0.5516(2) 0.0337(5) Uani 1 1 d . . . . .
H12A H 0.369080 0.712825 0.492279 0.040 Uiso 1 1 calc R U . . .
H12B H 0.315275 0.706712 0.611550 0.040 Uiso 1 1 calc R U . . .
C28 C 0.24877(17) 0.47314(18) 0.0440(3) 0.0349(6) Uani 1 1 d . . . . .
C13 C 0.39587(16) 0.80890(19) 0.6436(3) 0.0366(6) Uani 1 1 d . . . . .
H13A H 0.416125 0.851172 0.582589 0.044 Uiso 1 1 calc R U . . .
H13B H 0.365456 0.840617 0.704987 0.044 Uiso 1 1 calc R U . . .
C11 C 0.27304(16) 0.79766(18) 0.4590(3) 0.0343(6) Uani 1 1 d . . . . .
H11A H 0.243713 0.830462 0.520786 0.041 Uiso 1 1 calc R U . . .
H11B H 0.298504 0.839709 0.404667 0.041 Uiso 1 1 calc R U . . .
C20 C 0.13179(17) 0.37736(19) 0.6584(3) 0.0355(6) Uani 1 1 d . . . . .
C9 C 0.15393(17) 0.79254(18) 0.2654(3) 0.0363(6) Uani 1 1 d . . . . .
H9 H 0.152667 0.853144 0.269966 0.044 Uiso 1 1 calc R U . . .
C14 C 0.46692(17) 0.7652(2) 0.7347(3) 0.0408(6) Uani 1 1 d . . . . .
H14A H 0.497056 0.732349 0.674166 0.049 Uiso 1 1 calc R U . . .
H14B H 0.447156 0.724299 0.798414 0.049 Uiso 1 1 calc R U . . .
C25 C 0.38925(17) 0.4541(2) 0.2273(4) 0.0418(7) Uani 1 1 d . . . . .
C27 C 0.3190(2) 0.4543(2) -0.0080(3) 0.0448(7) Uani 1 1 d . . . . .
C26 C 0.38957(19) 0.4441(2) 0.0843(4) 0.0478(7) Uani 1 1 d . . . . .
C15 C 0.52288(18) 0.8304(2) 0.8213(3) 0.0461(7) Uani 1 1 d . . . . .
H15A H 0.538680 0.874334 0.758078 0.055 Uiso 1 1 calc R U . . .
H15B H 0.493827 0.859634 0.887421 0.055 Uiso 1 1 calc R U . . .
B1 B 0.16045(15) 0.50606(18) 0.2468(3) 0.0245(5) Uani 1 1 d . . . . .
C16 C 0.5979(2) 0.7887(3) 0.9030(5) 0.0727(12) Uani 1 1 d . . . . .
H16A H 0.626970 0.759513 0.838320 0.109 Uiso 1 1 calc R U . . .
H16B H 0.582869 0.747185 0.969254 0.109 Uiso 1 1 calc R U . . .
H16C H 0.631287 0.832997 0.953324 0.109 Uiso 1 1 calc R U . . .

loop_
_atom_site_aniso_label
_atom_site_aniso_U_11
_atom_site_aniso_U_22
_atom_site_aniso_U_33
_atom_site_aniso_U_23
_atom_site_aniso_U_13
_atom_site_aniso_U_12
F5 0.0392(7) 0.0264(8) 0.0263(7) 0.0009(6) 0.0048(5) 0.0050(6)
F1 0.0395(8) 0.0319(9) 0.0320(7) -0.0034(6) 0.0083(6) 0.0056(6)
F6 0.0360(8) 0.0439(10) 0.0335(8) 0.0001(7) -0.0037(6) 0.0010(7)
F10 0.0503(9) 0.0581(12) 0.0234(7) 0.0002(7) 0.0068(7) 0.0041(8)
F4 0.0525(9) 0.0355(9) 0.0386(7) 0.0145(8) 0.0051(6) 0.0018(7)
F2 0.0482(9) 0.0548(11) 0.0271(8) -0.0077(7) 0.0152(7) -0.0029(8)
F3 0.0690(12) 0.0539(12) 0.0298(8) 0.0109(8) 0.0167(8) -0.0065(9)
F7 0.0317(8) 0.0544(12) 0.0817(14) 0.0071(10) 0.0030(8) 0.0053(7)
F9 0.0774(14) 0.0864(17) 0.0465(11) -0.0041(11) 0.0365(11) 0.0079(12)
F8 0.0519(11) 0.0668(15) 0.0945(16) 0.0058(12) 0.0437(11) 0.0095(10)
N1 0.0315(9) 0.0237(10) 0.0170(9) 0.0004(8) 0.0022(7) 0.0030(8)
C1 0.0290(10) 0.0247(12) 0.0168(9) 0.0004(9) 0.0048(9) 0.0025(9)
C4 0.0327(11) 0.0240(12) 0.0204(10) 0.0001(9) 0.0062(9) 0.0009(9)
C6 0.0319(11) 0.0270(12) 0.0203(10) -0.0006(9) 0.0053(8) 0.0000(9)
C22 0.0317(11) 0.0277(13) 0.0231(11) -0.0016(9) 0.0026(9) -0.0022(9)
C18 0.0323(11) 0.0302(13) 0.0240(11) -0.0016(10) 0.0030(9) -0.0006(9)
C17 0.0308(11) 0.0265(13) 0.0182(10) -0.0006(9) 0.0002(8) -0.0015(9)
C5 0.0336(11) 0.0236(12) 0.0228(11) 0.0004(9) 0.0045(9) 0.0002(9)
C2 0.0394(12) 0.0252(12) 0.0237(10) 0.0008(9) -0.0025(9) 0.0041(10)
C3 0.0424(13) 0.0214(12) 0.0259(11) -0.0003(10) -0.0010(10) 0.0011(10)
C23 0.0337(12) 0.0224(12) 0.0297(12) 0.0003(10) 0.0071(9) 0.0011(9)
C8 0.0334(12) 0.0283(13) 0.0276(10) -0.0030(12) 0.0032(8) -0.0011(9)
C7 0.0324(11) 0.0298(13) 0.0233(11) 0.0000(9) 0.0011(9) 0.0021(9)
C24 0.0371(13) 0.0259(13) 0.0371(14) 0.0033(11) 0.0064(11) 0.0004(10)
C21 0.0391(12) 0.0296(13) 0.0270(11) 0.0049(10) 0.0000(10) -0.0041(10)
C19 0.0358(12) 0.0444(16) 0.0248(12) -0.0074(11) 0.0095(10) -0.0055(11)
C10 0.0419(14) 0.0258(14) 0.0358(11) 0.0006(12) -0.0044(9) 0.0032(10)
C12 0.0357(12) 0.0317(14) 0.0319(11) -0.0051(12) 0.0006(9) -0.0015(10)
C28 0.0431(14) 0.0312(14) 0.0318(13) 0.0020(11) 0.0104(11) 0.0017(11)
C13 0.0383(13) 0.0333(14) 0.0363(13) -0.0056(11) 0.0001(11) -0.0036(11)
C11 0.0381(13) 0.0283(13) 0.0346(13) -0.0043(11) 0.0001(10) -0.0016(10)
C20 0.0446(14) 0.0403(15) 0.0214(11) 0.0059(11) 0.0048(10) -0.0074(11)
C9 0.0432(14) 0.0215(12) 0.0409(14) -0.0007(11) -0.0033(11) -0.0003(10)
C14 0.0377(13) 0.0404(16) 0.0411(13) -0.0087(13) -0.0031(10) -0.0007(11)
C25 0.0331(13) 0.0325(15) 0.0600(18) 0.0062(13) 0.0083(12) 0.0018(11)
C27 0.0587(18) 0.0413(17) 0.0402(16) 0.0011(13) 0.0259(14) 0.0013(13)
C26 0.0450(16) 0.0385(16) 0.067(2) 0.0023(15) 0.0293(15) 0.0040(12)
C15 0.0403(14) 0.0453(18) 0.0488(16) -0.0112(14) -0.0046(12) -0.0059(12)
B1 0.0287(12) 0.0252(14) 0.0189(11) -0.0007(10) 0.0019(9) 0.0028(9)
C16 0.053(2) 0.068(3) 0.084(3) -0.024(2) -0.0249(19) 0.0030(18)

loop_
_atom_type_symbol
_atom_type_description
_atom_type_scat_dispersion_real
_atom_type_scat_dispersion_imag
_atom_type_scat_source
C C 0.0181 0.0091 'International Tables Vol C Tables 4.2.6.8 and 6.1.1.4'
H H 0.0000 0.0000 'International Tables Vol C Tables 4.2.6.8 and 6.1.1.4'
B B 0.0090 0.0039 'International Tables Vol C Tables 4.2.6.8 and 6.1.1.4'
N N 0.0311 0.0180 'International Tables Vol C Tables 4.2.6.8 and 6.1.1.4'
F F 0.0727 0.0534 'International Tables Vol C Tables 4.2.6.8 and 6.1.1.4'

loop_
_exptl_crystal_face_index_h
_exptl_crystal_face_index_k
_exptl_crystal_face_index_l
_exptl_crystal_face_perp_dist
0.00 -1.00 1.00 0.0210
0.00 0.00 -1.00 0.0130
0.00 0.00 1.00 0.0040
0.00 1.00 1.00 0.0620
0.00 -1.00 -1.00 0.0190
-1.00 1.00 -1.00 0.1290
-1.00 0.00 0.00 0.1430
1.00 0.00 0.00 0.1470

loop_
_geom_angle_atom_site_label_1
_geom_angle_atom_site_label_2
_geom_angle_atom_site_label_3
_geom_angle
_geom_angle_site_symmetry_1
_geom_angle_site_symmetry_3
_geom_angle_publ_flag
C1 N1 B1 124.2(2) . 3_565 ?
C2 N1 C1 118.5(2) . . ?
C2 N1 B1 117.2(2) . 3_565 ?
N1 C1 C1 119.4(3) . 3_565 ?
N1 C1 C4 119.6(2) . 3_565 ?
C4 C1 C1 121.0(3) 3_565 3_565 ?
C1 C4 C5 123.4(2) 3_565 . ?
C3 C4 C1 115.6(2) . 3_565 ?
C3 C4 C5 121.0(2) . . ?
C5 C6 C7 117.9(2) . . ?
C5 C6 B1 122.5(2) . . ?
C7 C6 B1 119.6(2) . . ?
F5 C22 C17 120.5(2) . . ?
F5 C22 C21 115.2(2) . . ?
C21 C22 C17 124.2(2) . . ?
F1 C18 C17 120.6(2) . . ?
F1 C18 C19 115.2(2) . . ?
C19 C18 C17 124.2(2) . . ?
C22 C17 B1 124.2(2) . . ?
C18 C17 C22 113.2(2) . . ?
C18 C17 B1 122.5(2) . . ?
C6 C5 C4 120.1(2) . . ?
C6 C5 C10 119.7(2) . . ?
C10 C5 C4 120.2(2) . . ?
N1 C2 H2 117.9 . . ?
N1 C2 C3 124.1(2) . . ?
C3 C2 H2 117.9 . . ?
C4 C3 H3 119.4 . . ?
C2 C3 C4 121.3(2) . . ?
C2 C3 H3 119.4 . . ?
C24 C23 B1 123.0(2) . . ?
C28 C23 C24 113.2(2) . . ?
C28 C23 B1 123.6(2) . . ?
C7 C8 C11 123.7(2) . . ?
C7 C8 C9 117.7(2) . . ?
C9 C8 C11 118.6(2) . . ?
C6 C7 H7 118.5 . . ?
C8 C7 C6 122.9(2) . . ?
C8 C7 H7 118.5 . . ?
F6 C24 C23 119.9(2) . . ?
F6 C24 C25 115.7(2) . . ?
C25 C24 C23 124.4(3) . . ?
F4 C21 C22 120.2(2) . . ?
F4 C21 C20 120.0(2) . . ?
C20 C21 C22 119.7(3) . . ?
F2 C19 C18 119.9(3) . . ?
F2 C19 C20 120.2(2) . . ?
C20 C19 C18 119.9(2) . . ?
C5 C10 H10 119.7 . . ?
C9 C10 C5 120.6(2) . . ?
C9 C10 H10 119.7 . . ?
H12A C12 H12B 108.1 . . ?
C13 C12 H12A 109.6 . . ?
C13 C12 H12B 109.6 . . ?
C11 C12 H12A 109.6 . . ?
C11 C12 H12B 109.6 . . ?
C11 C12 C13 110.4(2) . . ?
F10 C28 C23 120.0(2) . . ?
F10 C28 C27 115.8(2) . . ?
C27 C28 C23 124.2(3) . . ?
C12 C13 H13A 108.6 . . ?
C12 C13 H13B 108.6 . . ?
H13A C13 H13B 107.5 . . ?
C14 C13 C12 114.8(2) . . ?
C14 C13 H13A 108.6 . . ?
C14 C13 H13B 108.6 . . ?
C8 C11 C12 117.7(2) . . ?
C8 C11 H11A 107.9 . . ?
C8 C11 H11B 107.9 . . ?
C12 C11 H11A 107.9 . . ?
C12 C11 H11B 107.9 . . ?
H11A C11 H11B 107.2 . . ?
F3 C20 C21 120.3(3) . . ?
F3 C20 C19 121.0(3) . . ?
C19 C20 C21 118.7(2) . . ?
C8 C9 H9 119.4 . . ?
C10 C9 C8 121.3(3) . . ?
C10 C9 H9 119.4 . . ?
C13 C14 H14A 109.1 . . ?
C13 C14 H14B 109.1 . . ?
C13 C14 C15 112.6(3) . . ?
H14A C14 H14B 107.8 . . ?
C15 C14 H14A 109.1 . . ?
C15 C14 H14B 109.1 . . ?
F7 C25 C24 120.7(3) . . ?
F7 C25 C26 119.9(3) . . ?
C26 C25 C24 119.4(3) . . ?
F9 C27 C28 120.0(3) . . ?
F9 C27 C26 120.3(3) . . ?
C26 C27 C28 119.6(3) . . ?
F8 C26 C25 120.4(3) . . ?
F8 C26 C27 120.6(3) . . ?
C27 C26 C25 119.0(3) . . ?
C14 C15 H15A 108.9 . . ?
C14 C15 H15B 108.9 . . ?
H15A C15 H15B 107.7 . . ?
C16 C15 C14 113.3(3) . . ?
C16 C15 H15A 108.9 . . ?
C16 C15 H15B 108.9 . . ?
N1 B1 C17 104.90(19) 3_565 . ?
N1 B1 C23 108.96(19) 3_565 . ?
C6 B1 N1 109.53(19) . 3_565 ?
C6 B1 C17 112.82(19) . . ?
C6 B1 C23 107.1(2) . . ?
C23 B1 C17 113.45(19) . . ?
C15 C16 H16A 109.5 . . ?
C15 C16 H16B 109.5 . . ?
C15 C16 H16C 109.5 . . ?
H16A C16 H16B 109.5 . . ?
H16A C16 H16C 109.5 . . ?
H16B C16 H16C 109.5 . . ?

loop_
_geom_bond_atom_site_label_1
_geom_bond_atom_site_label_2
_geom_bond_distance
_geom_bond_site_symmetry_2
_geom_bond_publ_flag
F5 C22 1.349(3) . ?
F1 C18 1.352(3) . ?
F6 C24 1.351(3) . ?
F10 C28 1.353(3) . ?
F4 C21 1.345(3) . ?
F2 C19 1.348(3) . ?
F3 C20 1.340(3) . ?
F7 C25 1.339(3) . ?
F9 C27 1.342(4) . ?
F8 C26 1.336(3) . ?
N1 C1 1.382(3) . ?
N1 C2 1.324(3) . ?
N1 B1 1.620(3) 3_565 ?
C1 C1 1.430(4) 3_565 ?
C1 C4 1.424(3) 3_565 ?
C4 C5 1.471(3) . ?
C4 C3 1.383(3) . ?
C6 C5 1.402(3) . ?
C6 C7 1.405(3) . ?
C6 B1 1.597(4) . ?
C22 C17 1.397(3) . ?
C22 C21 1.378(3) . ?
C18 C17 1.387(3) . ?
C18 C19 1.381(4) . ?
C17 B1 1.654(3) . ?
C5 C10 1.407(4) . ?
C2 H2 0.9300 . ?
C2 C3 1.379(3) . ?
C3 H3 0.9300 . ?
C23 C24 1.394(4) . ?
C23 C28 1.388(4) . ?
C23 B1 1.646(3) . ?
C8 C7 1.383(4) . ?
C8 C11 1.508(3) . ?
C8 C9 1.402(4) . ?
C7 H7 0.9300 . ?
C24 C25 1.379(4) . ?
C21 C20 1.376(4) . ?
C19 C20 1.375(4) . ?
C10 H10 0.9300 . ?
C10 C9 1.370(4) . ?
C12 H12A 0.9700 . ?
C12 H12B 0.9700 . ?
C12 C13 1.525(3) . ?
C12 C11 1.521(4) . ?
C28 C27 1.386(4) . ?
C13 H13A 0.9700 . ?
C13 H13B 0.9700 . ?
C13 C14 1.518(4) . ?
C11 H11A 0.9700 . ?
C11 H11B 0.9700 . ?
C9 H9 0.9300 . ?
C14 H14A 0.9700 . ?
C14 H14B 0.9700 . ?
C14 C15 1.524(4) . ?
C25 C26 1.378(5) . ?
C27 C26 1.371(5) . ?
C15 H15A 0.9700 . ?
C15 H15B 0.9700 . ?
C15 C16 1.516(5) . ?
C16 H16A 0.9600 . ?
C16 H16B 0.9600 . ?
C16 H16C 0.9600 . ?

loop_
_geom_torsion_atom_site_label_1
_geom_torsion_atom_site_label_2
_geom_torsion_atom_site_label_3
_geom_torsion_atom_site_label_4
_geom_torsion
_geom_torsion_site_symmetry_1
_geom_torsion_site_symmetry_2
_geom_torsion_site_symmetry_3
_geom_torsion_site_symmetry_4
_geom_torsion_publ_flag
F5 C22 C17 C18 178.5(2) . . . . ?
F5 C22 C17 B1 2.2(3) . . . . ?
F5 C22 C21 F4 0.4(3) . . . . ?
F5 C22 C21 C20 -178.8(2) . . . . ?
F1 C18 C17 C22 -177.9(2) . . . . ?
F1 C18 C17 B1 -1.5(4) . . . . ?
F1 C18 C19 F2 -1.5(3) . . . . ?
F1 C18 C19 C20 177.0(2) . . . . ?
F6 C24 C25 F7 1.0(4) . . . . ?
F6 C24 C25 C26 -179.0(3) . . . . ?
F10 C28 C27 F9 -2.4(4) . . . . ?
F10 C28 C27 C26 177.0(3) . . . . ?
F4 C21 C20 F3 -1.3(4) . . . . ?
F4 C21 C20 C19 -179.2(2) . . . . ?
F2 C19 C20 F3 1.7(4) . . . . ?
F2 C19 C20 C21 179.6(2) . . . . ?
F7 C25 C26 F8 0.6(5) . . . . ?
F7 C25 C26 C27 -178.7(3) . . . . ?
F9 C27 C26 F8 -0.8(5) . . . . ?
F9 C27 C26 C25 178.5(3) . . . . ?
N1 C2 C3 C4 -1.8(4) . . . . ?
C1 N1 C2 C3 -0.5(4) . . . . ?
C1 C4 C5 C6 4.2(3) 3_565 . . . ?
C1 C4 C5 C10 -175.0(2) 3_565 . . . ?
C1 C4 C3 C2 2.8(4) 3_565 . . . ?
C4 C5 C10 C9 -180.0(2) . . . . ?
C6 C5 C10 C9 0.8(4) . . . . ?
C22 C17 B1 N1 86.2(3) . . . 3_565 ?
C22 C17 B1 C6 -154.6(2) . . . . ?
C22 C17 B1 C23 -32.6(3) . . . . ?
C22 C21 C20 F3 177.9(2) . . . . ?
C22 C21 C20 C19 0.0(4) . . . . ?
C18 C17 B1 N1 -89.7(3) . . . 3_565 ?
C18 C17 B1 C6 29.5(3) . . . . ?
C18 C17 B1 C23 151.5(2) . . . . ?
C18 C19 C20 F3 -176.8(2) . . . . ?
C18 C19 C20 C21 1.1(4) . . . . ?
C17 C22 C21 F4 178.3(2) . . . . ?
C17 C22 C21 C20 -0.9(4) . . . . ?
C17 C18 C19 F2 -179.9(2) . . . . ?
C17 C18 C19 C20 -1.4(4) . . . . ?
C5 C4 C3 C2 -176.2(2) . . . . ?
C5 C6 C7 C8 0.7(3) . . . . ?
C5 C6 B1 N1 -7.3(3) . . . 3_565 ?
C5 C6 B1 C17 -123.8(2) . . . . ?
C5 C6 B1 C23 110.7(2) . . . . ?
C5 C10 C9 C8 0.3(4) . . . . ?
C2 N1 C1 C1 1.4(4) . . . 3_565 ?
C2 N1 C1 C4 -178.8(2) . . . 3_565 ?
C3 C4 C5 C6 -176.9(2) . . . . ?
C3 C4 C5 C10 3.9(4) . . . . ?
C23 C24 C25 F7 -179.3(3) . . . . ?
C23 C24 C25 C26 0.8(5) . . . . ?
C23 C28 C27 F9 179.2(3) . . . . ?
C23 C28 C27 C26 -1.3(5) . . . . ?
C7 C6 C5 C4 179.5(2) . . . . ?
C7 C6 C5 C10 -1.3(3) . . . . ?
C7 C6 B1 N1 175.0(2) . . . 3_565 ?
C7 C6 B1 C17 58.5(3) . . . . ?
C7 C6 B1 C23 -67.0(3) . . . . ?
C7 C8 C11 C12 3.4(4) . . . . ?
C7 C8 C9 C10 -0.9(4) . . . . ?
C24 C23 C28 F10 -175.2(2) . . . . ?
C24 C23 C28 C27 3.0(4) . . . . ?
C24 C23 B1 N1 -154.5(2) . . . 3_565 ?
C24 C23 B1 C6 87.1(3) . . . . ?
C24 C23 B1 C17 -38.0(3) . . . . ?
C24 C25 C26 F8 -179.5(3) . . . . ?
C24 C25 C26 C27 1.2(5) . . . . ?
C21 C22 C17 C18 0.7(3) . . . . ?
C21 C22 C17 B1 -175.6(2) . . . . ?
C19 C18 C17 C22 0.5(4) . . . . ?
C19 C18 C17 B1 176.8(2) . . . . ?
C12 C13 C14 C15 178.4(3) . . . . ?
C28 C23 C24 F6 176.9(2) . . . . ?
C28 C23 C24 C25 -2.8(4) . . . . ?
C28 C23 B1 N1 30.7(3) . . . 3_565 ?
C28 C23 B1 C6 -87.7(3) . . . . ?
C28 C23 B1 C17 147.2(2) . . . . ?
C28 C27 C26 F8 179.7(3) . . . . ?
C28 C27 C26 C25 -1.0(5) . . . . ?
C13 C12 C11 C8 177.9(2) . . . . ?
C13 C14 C15 C16 -175.0(3) . . . . ?
C11 C8 C7 C6 -179.7(2) . . . . ?
C11 C8 C9 C10 179.2(3) . . . . ?
C11 C12 C13 C14 -176.8(2) . . . . ?
C9 C8 C7 C6 0.4(4) . . . . ?
C9 C8 C11 C12 -176.7(2) . . . . ?
B1 N1 C1 C1 -175.9(2) 3_565 . . 3_565 ?
B1 N1 C1 C4 3.9(3) 3_565 . . 3_565 ?
B1 N1 C2 C3 177.0(2) 3_565 . . . ?
B1 C6 C5 C4 1.8(3) . . . . ?
B1 C6 C5 C10 -179.0(2) . . . . ?
B1 C6 C7 C8 178.5(2) . . . . ?
B1 C23 C24 F6 1.7(4) . . . . ?
B1 C23 C24 C25 -178.0(3) . . . . ?
B1 C23 C28 F10 0.0(4) . . . . ?
B1 C23 C28 C27 178.3(3) . . . . ?
